data_2106745
loop_
_publ_author_name
'Zimmermann, H.'
'Nitsche, R.'
'Carpentier, C.D.'

_publ_section_title
;
 The crystal structure of bismuth thiophosphate Bi P S4
;
_journal_name_full 'Acta Crystallographica B (24,1968-38,1982)'
_journal_page_first 2003
_journal_page_last 2006
_journal_volume 31
_journal_year 1975
_chemical_formula_sum 'Bi P S4'
_space_group_IT_number 73
_symmetry_space_group_name_Hall '-I 2b 2c'
_symmetry_space_group_name_H-M 'I b c a'
_cell_angle_alpha 90
_cell_angle_beta 90
_cell_angle_gamma 90
_cell_formula_units_Z 16
_cell_length_a 10.601
_cell_length_b 11.112
_cell_length_c 19.661
_cell_volume 2316.033
_citation_journal_id_ASTM ACBCAR
_cod_data_source_file Zimmermann_ACBCAR_1975_59.cif
_cod_data_source_block Bi1P1S4
_cod_original_cell_volume 2316.032
_cod_original_formula_sum 'Bi1 P1 S4'
_cod_database_code 2106745

loop_
_symmetry_equiv_pos_as_xyz
x,y,z
-x,-y+1/2,z
x,-y,-z+1/2
-x,y+1/2,-z+1/2
-x,-y,-z
x,y-1/2,-z
-x,y,z-1/2
x,-y-1/2,z-1/2
x+1/2,y+1/2,z+1/2
-x+1/2,-y+1,z+1/2
x+1/2,-y+1/2,-z+1
-x+1/2,y+1,-z+1
-x+1/2,-y+1/2,-z+1/2
x+1/2,y,-z+1/2
-x+1/2,y+1/2,z
x+1/2,-y,z

loop_
_atom_site_label
_atom_site_type_symbol
_atom_site_fract_x
_atom_site_fract_y
_atom_site_fract_z
_atom_site_occupancy
_atom_site_U_iso_or_equiv
S2 S-2 0.2603 0.3274 0.086 1 0.0
Bi2 Bi+3 0 0.25 0.1414 1 0.0
P2 P+5 0.0347 0 0.25 1 0.0
S4 S-2 0.1395 0.1583 0.2429 1 0.0
P1 P+5 0.25 0.221 0 1 0.0
S3 S-2 0.0709 0.5032 0.1657 1 0.0
S1 S-2 0.0979 0.1094 0.003 1 0.0
Bi1 Bi+3 0 0.25 0.3986 1 0.0
